data_1561708
loop_
_publ_author_name
'Sathya, Udhayasuriyan'
'Nirmal Ram, Jeyaraman Selvaraj'
'Gomathi, Sundaramoorthy'
'Ramu, Shyamaladevi'
'Jegan Jennifer, Samson'
'Ibrahim, Abdul Razak'

_publ_section_title
;
 4-(2,3-Dichlorophenyl)piperazin-1-ium picrate
;
_journal_coeditor_code BV4037
_journal_issue 4
_journal_name_full IUCrData
_journal_page_first x210379
_journal_paper_doi 10.1107/S2414314621003795
_journal_volume 6
_journal_year 2021
_chemical_formula_iupac 'C10 H13 Cl2 N2 +, C6 H2 N3 O7 -'
_chemical_formula_moiety 'C10 H13 Cl2 N2 +, C6 H2 N3 O7 -'
_chemical_formula_sum 'C16 H15 Cl2 N5 O7'
_chemical_formula_weight 460.23
_chemical_name_common
;
4-(2,3-Dichlorophenyl)piperazin-1-ium picrate
;
_chemical_name_systematic
;
4-(2,3-Dichlorophenyl)piperazin-1-ium 2,4,6-trinitrophenolate
;
_space_group_crystal_system monoclinic
_space_group_IT_number 14
_space_group_name_Hall '-P 2yn'
_space_group_name_H-M_alt 'P 1 21/n 1'
_atom_sites_solution_hydrogens geom
_atom_sites_solution_primary direct
_atom_sites_solution_secondary difmap
_audit_creation_method SHELXL-2018/3
_cell_angle_alpha 90
_cell_angle_beta 91.463(4)
_cell_angle_gamma 90
_cell_formula_units_Z 4
_cell_length_a 7.9855(9)
_cell_length_b 13.5742(15)
_cell_length_c 17.6103(19)
_cell_measurement_reflns_used 5581
_cell_measurement_temperature 293(2)
_cell_measurement_theta_max 30.0
_cell_measurement_theta_min 1.9
_cell_volume 1908.3(4)
_computing_cell_refinement
;
SAINT (Bruker, 2009)
;
_computing_data_collection
;
APEX2 (Bruker, 2009)
;
_computing_data_reduction
;
SAINT (Bruker, 2009)
;
_computing_molecular_graphics
;
PLATON (Spek, 2020), Mercury (Macrae <i>et al.</i>, 2020),
POVRay (Cason, 2004)
;
_computing_publication_material
;
PLATON (Spek, 2020) and publCIF (Westrip,2010)
;
_computing_structure_refinement
;
<i>SHELXL2018/3</i> (Sheldrick, 2015)
;
_computing_structure_solution
;
SHELXS97 (Sheldrick 2008)
;
_diffrn_ambient_temperature 293(2)
_diffrn_measured_fraction_theta_full 1.000
_diffrn_measured_fraction_theta_max 0.999
_diffrn_measurement_device_type 'Bruker APEXII CCD'
_diffrn_measurement_method '\f and \w scans'
_diffrn_radiation_type MoK\a
_diffrn_radiation_wavelength 0.71073
_diffrn_reflns_av_R_equivalents 0.0597
_diffrn_reflns_av_unetI/netI 0.0269
_diffrn_reflns_limit_h_max 11
_diffrn_reflns_limit_h_min -11
_diffrn_reflns_limit_k_max 19
_diffrn_reflns_limit_k_min -19
_diffrn_reflns_limit_l_max 24
_diffrn_reflns_limit_l_min -24
_diffrn_reflns_number 72319
_diffrn_reflns_theta_full 25.242
_diffrn_reflns_theta_max 30.043
_diffrn_reflns_theta_min 1.894
_exptl_absorpt_coefficient_mu 0.393
_exptl_absorpt_correction_type multi-scan
_exptl_absorpt_process_details
;
(SADABS; Bruker, 2009)
;
_exptl_crystal_colour Yellow
_exptl_crystal_density_diffrn 1.602
_exptl_crystal_description Plate
_exptl_crystal_F_000 944
_exptl_crystal_size_max 0.400
_exptl_crystal_size_mid 0.350
_exptl_crystal_size_min 0.200
_refine_diff_density_max 0.413
_refine_diff_density_min -0.306
_refine_ls_extinction_method none
_refine_ls_goodness_of_fit_ref 1.014
_refine_ls_hydrogen_treatment constr
_refine_ls_matrix_type full
_refine_ls_number_parameters 271
_refine_ls_number_reflns 5581
_refine_ls_number_restraints 0
_refine_ls_restrained_S_all 1.014
_refine_ls_R_factor_all 0.0802
_refine_ls_R_factor_gt 0.0520
_refine_ls_shift/su_max 0.000
_refine_ls_shift/su_mean 0.000
_refine_ls_structure_factor_coef Fsqd
_refine_ls_weighting_details 'w=1/[\s^2^(Fo^2^)+(0.0739P)^2^+0.6029P] where P=(Fo^2^+2Fc^2^)/3'
_refine_ls_weighting_scheme calc
_refine_ls_wR_factor_gt 0.1285
_refine_ls_wR_factor_ref 0.1499
_reflns_number_gt 3798
_reflns_number_total 5581
_reflns_threshold_expression 'I > 2\s(I)'
_cod_data_source_file bv4037sup1.cif
_cod_data_source_block I
_cod_original_sg_symbol_H-M 'P 21/n'
_cod_database_code 1561708
_shelx_space_group_comment
;
The symmetry employed for this shelxl refinement is uniquely defined
by the following loop, which should always be used as a source of
symmetry information in preference to the above space-group names.
They are only intended as comments.
;
_shelx_estimated_absorpt_t_min 0.859
_shelx_estimated_absorpt_t_max 0.926

loop_
_space_group_symop_operation_xyz
'x, y, z'
'-x+1/2, y+1/2, -z+1/2'
'-x, -y, -z'
'x-1/2, -y-1/2, z-1/2'

loop_
_atom_site_type_symbol
_atom_site_label
_atom_site_fract_x
_atom_site_fract_y
_atom_site_fract_z
_atom_site_U_iso_or_equiv
_atom_site_adp_type
_atom_site_calc_flag
_atom_site_occupancy
_atom_site_disorder_assembly
_atom_site_disorder_group
Cl Cl1 0.86754(7) 0.90877(4) 0.49364(3) 0.05570(16) Uani d 1 . .
Cl Cl2 0.55596(9) 0.87130(5) 0.38716(3) 0.06593(19) Uani d 1 . .
O O1 0.42341(18) 0.61036(13) 0.47240(9) 0.0596(4) Uani d 1 . .
O O3 1.1299(3) 0.66281(15) 0.68775(11) 0.0815(6) Uani d 1 . .
O O4 1.1043(2) 0.50943(13) 0.66777(11) 0.0737(5) Uani d 1 . .
O O6 0.8856(2) 0.70824(13) 0.33400(8) 0.0620(4) Uani d 1 . .
O O7 0.73482(19) 0.56905(14) 0.66344(8) 0.0607(4) Uani d 1 . .
N N1 1.0258(2) 0.97533(15) 0.77447(10) 0.0557(5) Uani d 1 . .
H H1A 1.129102 0.979276 0.794458 0.067 Uiso calc 1 . .
H H1B 0.958093 1.009367 0.804070 0.067 Uiso calc 1 . .
N N4 0.8056(2) 0.90163(12) 0.65808(9) 0.0448(4) Uani d 1 . .
N N5 0.5018(2) 0.60547(13) 0.53316(10) 0.0464(4) Uani d 1 . .
N N6 1.0712(2) 0.59397(13) 0.65270(9) 0.0449(4) Uani d 1 . .
N N7 0.9808(2) 0.70084(14) 0.38929(9) 0.0491(4) Uani d 1 . .
C C2 0.9720(3) 0.8704(2) 0.77267(13) 0.0631(6) Uani d 1 . .
H H2A 0.968767 0.844980 0.824094 0.076 Uiso calc 1 . .
H H2B 1.052353 0.831680 0.744979 0.076 Uiso calc 1 . .
C C3 0.8019(3) 0.86087(18) 0.73514(12) 0.0565(5) Uani d 1 . .
H H3A 0.769483 0.792039 0.732931 0.068 Uiso calc 1 . .
H H3B 0.719974 0.896037 0.764531 0.068 Uiso calc 1 . .
C C5 0.8499(3) 1.00694(15) 0.66127(11) 0.0462(4) Uani d 1 . .
H H5A 0.768611 1.042218 0.690919 0.055 Uiso calc 1 . .
H H5B 0.847524 1.034217 0.610346 0.055 Uiso calc 1 . .
C C6 1.0229(3) 1.01986(18) 0.69695(12) 0.0534(5) Uani d 1 . .
H H6A 1.105461 0.987896 0.665858 0.064 Uiso calc 1 . .
H H6B 1.050319 1.089372 0.700291 0.064 Uiso calc 1 . .
C C7 0.6619(3) 0.88178(14) 0.61170(11) 0.0428(4) Uani d 1 . .
C C8 0.6754(2) 0.88572(14) 0.53246(11) 0.0421(4) Uani d 1 . .
C C9 0.5373(3) 0.86809(15) 0.48480(12) 0.0482(5) Uani d 1 . .
C C10 0.3843(3) 0.84451(17) 0.51519(15) 0.0582(6) Uani d 1 . .
H H10 0.291238 0.833430 0.483512 0.070 Uiso calc 1 . .
C C11 0.3714(3) 0.83768(19) 0.59227(16) 0.0627(6) Uani d 1 . .
H H11 0.269194 0.820331 0.612601 0.075 Uiso calc 1 . .
C C12 0.5069(3) 0.85596(18) 0.64071(14) 0.0574(6) Uani d 1 . .
H H12 0.494641 0.851030 0.692952 0.069 Uiso calc 1 . .
C C13 0.7830(2) 0.59718(14) 0.59988(11) 0.0408(4) Uani d 1 . .
C C14 0.6823(2) 0.61733(14) 0.53291(11) 0.0393(4) Uani d 1 . .
C C15 0.7479(2) 0.64827(14) 0.46521(11) 0.0399(4) Uani d 1 . .
H H15 0.677360 0.659033 0.423206 0.048 Uiso calc 1 . .
C C16 0.9173(2) 0.66320(14) 0.45975(10) 0.0406(4) Uani d 1 . .
C C17 1.0258(2) 0.64607(15) 0.52161(11) 0.0425(4) Uani d 1 . .
H H17 1.140531 0.656262 0.518004 0.051 Uiso calc 1 . .
C C18 0.9590(2) 0.61409(14) 0.58717(11) 0.0398(4) Uani d 1 . .
O O2 0.43209(19) 0.59195(15) 0.59333(10) 0.0695(5) Uani d 1 . .
O O5 1.1286(2) 0.72559(16) 0.38803(9) 0.0718(5) Uani d 1 . .

loop_
_atom_site_aniso_label
_atom_site_aniso_U_11
_atom_site_aniso_U_22
_atom_site_aniso_U_33
_atom_site_aniso_U_12
_atom_site_aniso_U_13
_atom_site_aniso_U_23
Cl1 0.0499(3) 0.0718(4) 0.0456(3) -0.0124(2) 0.0050(2) -0.0060(2)
Cl2 0.0769(4) 0.0705(4) 0.0493(3) -0.0001(3) -0.0201(3) -0.0011(3)
O1 0.0332(7) 0.0855(12) 0.0594(9) -0.0006(7) -0.0084(7) 0.0115(8)
O3 0.0942(14) 0.0746(12) 0.0738(12) -0.0009(10) -0.0364(11) -0.0154(10)
O4 0.0748(12) 0.0611(11) 0.0835(12) 0.0018(9) -0.0331(10) 0.0162(9)
O6 0.0556(9) 0.0880(12) 0.0424(8) 0.0026(8) -0.0011(7) 0.0138(8)
O7 0.0418(8) 0.0957(12) 0.0445(8) -0.0086(8) 0.0000(6) 0.0179(8)
N1 0.0409(9) 0.0817(13) 0.0441(9) 0.0083(9) -0.0063(7) -0.0172(9)
N4 0.0456(9) 0.0503(9) 0.0384(8) -0.0041(7) -0.0035(7) -0.0005(7)
N5 0.0334(8) 0.0518(10) 0.0538(10) 0.0049(7) 0.0004(7) 0.0101(7)
N6 0.0357(8) 0.0566(11) 0.0423(8) -0.0009(7) -0.0037(6) 0.0030(7)
N7 0.0441(9) 0.0610(11) 0.0424(9) -0.0009(8) 0.0037(7) 0.0038(7)
C2 0.0720(16) 0.0737(16) 0.0431(11) 0.0137(12) -0.0103(10) -0.0005(10)
C3 0.0684(14) 0.0595(13) 0.0415(10) -0.0043(11) -0.0035(10) 0.0036(9)
C5 0.0433(10) 0.0526(11) 0.0424(10) -0.0050(8) -0.0037(8) -0.0040(8)
C6 0.0433(11) 0.0678(14) 0.0492(11) -0.0053(10) -0.0006(9) -0.0087(10)
C7 0.0431(10) 0.0421(10) 0.0432(10) -0.0052(8) -0.0017(8) -0.0038(8)
C8 0.0396(10) 0.0408(10) 0.0458(10) -0.0052(7) -0.0017(8) -0.0028(8)
C9 0.0514(12) 0.0402(10) 0.0523(11) 0.0003(8) -0.0124(9) -0.0028(8)
C10 0.0422(11) 0.0549(13) 0.0769(15) -0.0048(9) -0.0135(10) -0.0065(11)
C11 0.0454(12) 0.0611(14) 0.0819(17) -0.0134(10) 0.0058(11) -0.0061(12)
C12 0.0545(13) 0.0630(14) 0.0551(12) -0.0126(10) 0.0082(10) -0.0050(10)
C13 0.0337(9) 0.0480(10) 0.0408(9) -0.0015(7) 0.0012(7) 0.0036(8)
C14 0.0278(8) 0.0473(10) 0.0428(9) 0.0024(7) -0.0005(7) 0.0038(8)
C15 0.0348(9) 0.0449(10) 0.0397(9) 0.0026(7) -0.0044(7) 0.0028(7)
C16 0.0356(9) 0.0483(10) 0.0380(9) -0.0005(7) 0.0019(7) 0.0035(7)
C17 0.0300(9) 0.0522(11) 0.0453(10) -0.0007(7) 0.0002(7) 0.0016(8)
C18 0.0311(9) 0.0497(10) 0.0383(9) 0.0009(7) -0.0052(7) 0.0021(7)
O2 0.0348(7) 0.1106(15) 0.0634(10) 0.0098(8) 0.0102(7) 0.0282(9)
O5 0.0486(9) 0.1141(15) 0.0533(9) -0.0199(9) 0.0101(7) 0.0089(9)

loop_
_atom_type_symbol
_atom_type_description
_atom_type_scat_dispersion_real
_atom_type_scat_dispersion_imag
_atom_type_scat_source
C C 0.0033 0.0016 'International Tables Vol C Tables 4.2.6.8 and 6.1.1.4'
H H 0.0000 0.0000 'International Tables Vol C Tables 4.2.6.8 and 6.1.1.4'
N N 0.0061 0.0033 'International Tables Vol C Tables 4.2.6.8 and 6.1.1.4'
O O 0.0106 0.0060 'International Tables Vol C Tables 4.2.6.8 and 6.1.1.4'
Cl Cl 0.1484 0.1585 'International Tables Vol C Tables 4.2.6.8 and 6.1.1.4'

loop_
_geom_angle_atom_site_label_1
_geom_angle_atom_site_label_2
_geom_angle_atom_site_label_3
_geom_angle_site_symmetry_1
_geom_angle_site_symmetry_3
_geom_angle
_geom_angle_publ_flag
C2 N1 C6 . . 111.74(17) ?
C2 N1 H1A . . 109.3 ?
C6 N1 H1A . . 109.3 ?
C2 N1 H1B . . 109.3 ?
C6 N1 H1B . . 109.3 ?
H1A N1 H1B . . 107.9 ?
C7 N4 C3 . . 115.25(17) ?
C7 N4 C5 . . 113.38(16) ?
C3 N4 C5 . . 109.94(16) ?
O2 N5 O1 . . 122.01(17) ?
O2 N5 C14 . . 119.57(17) ?
O1 N5 C14 . . 118.42(17) ?
O4 N6 O3 . . 122.95(19) ?
O4 N6 C18 . . 118.42(17) ?
O3 N6 C18 . . 118.60(18) ?
O6 N7 O5 . . 122.73(17) ?
O6 N7 C16 . . 119.20(17) ?
O5 N7 C16 . . 118.06(17) ?
N1 C2 C3 . . 110.43(19) ?
N1 C2 H2A . . 109.6 ?
C3 C2 H2A . . 109.6 ?
N1 C2 H2B . . 109.6 ?
C3 C2 H2B . . 109.6 ?
H2A C2 H2B . . 108.1 ?
N4 C3 C2 . . 109.6(2) ?
N4 C3 H3A . . 109.7 ?
C2 C3 H3A . . 109.7 ?
N4 C3 H3B . . 109.7 ?
C2 C3 H3B . . 109.7 ?
H3A C3 H3B . . 108.2 ?
N4 C5 C6 . . 110.14(17) ?
N4 C5 H5A . . 109.6 ?
C6 C5 H5A . . 109.6 ?
N4 C5 H5B . . 109.6 ?
C6 C5 H5B . . 109.6 ?
H5A C5 H5B . . 108.1 ?
N1 C6 C5 . . 109.00(18) ?
N1 C6 H6A . . 109.9 ?
C5 C6 H6A . . 109.9 ?
N1 C6 H6B . . 109.9 ?
C5 C6 H6B . . 109.9 ?
H6A C6 H6B . . 108.3 ?
C12 C7 C8 . . 117.72(19) ?
C12 C7 N4 . . 123.32(19) ?
C8 C7 N4 . . 118.95(17) ?
C9 C8 C7 . . 120.93(19) ?
C9 C8 Cl1 . . 119.49(16) ?
C7 C8 Cl1 . . 119.54(15) ?
C10 C9 C8 . . 120.1(2) ?
C10 C9 Cl2 . . 119.29(17) ?
C8 C9 Cl2 . . 120.59(17) ?
C11 C10 C9 . . 119.3(2) ?
C11 C10 H10 . . 120.4 ?
C9 C10 H10 . . 120.4 ?
C10 C11 C12 . . 121.5(2) ?
C10 C11 H11 . . 119.2 ?
C12 C11 H11 . . 119.2 ?
C11 C12 C7 . . 120.4(2) ?
C11 C12 H12 . . 119.8 ?
C7 C12 H12 . . 119.8 ?
O7 C13 C14 . . 127.87(17) ?
O7 C13 C18 . . 120.54(17) ?
C14 C13 C18 . . 111.60(16) ?
C15 C14 C13 . . 123.41(16) ?
C15 C14 N5 . . 115.83(16) ?
C13 C14 N5 . . 120.76(16) ?
C16 C15 C14 . . 120.11(17) ?
C16 C15 H15 . . 119.9 ?
C14 C15 H15 . . 119.9 ?
C15 C16 C17 . . 120.96(16) ?
C15 C16 N7 . . 118.66(17) ?
C17 C16 N7 . . 120.34(17) ?
C18 C17 C16 . . 117.94(17) ?
C18 C17 H17 . . 121.0 ?
C16 C17 H17 . . 121.0 ?
C17 C18 C13 . . 125.98(17) ?
C17 C18 N6 . . 118.89(16) ?
C13 C18 N6 . . 115.13(16) ?

loop_
_geom_bond_atom_site_label_1
_geom_bond_atom_site_label_2
_geom_bond_site_symmetry_2
_geom_bond_distance
_geom_bond_publ_flag
Cl1 C8 . 1.724(2) ?
Cl2 C9 . 1.730(2) ?
O1 N5 . 1.227(2) ?
O3 N6 . 1.208(2) ?
O4 N6 . 1.206(2) ?
O6 N7 . 1.224(2) ?
O7 C13 . 1.252(2) ?
N1 C2 . 1.488(3) ?
N1 C6 . 1.493(3) ?
N1 H1A . 0.8900 ?
N1 H1B . 0.8900 ?
N4 C7 . 1.417(3) ?
N4 C3 . 1.467(3) ?
N4 C5 . 1.474(3) ?
N5 O2 . 1.223(2) ?
N5 C14 . 1.451(2) ?
N6 C18 . 1.468(2) ?
N7 O5 . 1.228(2) ?
N7 C16 . 1.445(2) ?
C2 C3 . 1.501(3) ?
C2 H2A . 0.9700 ?
C2 H2B . 0.9700 ?
C3 H3A . 0.9700 ?
C3 H3B . 0.9700 ?
C5 C6 . 1.513(3) ?
C5 H5A . 0.9700 ?
C5 H5B . 0.9700 ?
C6 H6A . 0.9700 ?
C6 H6B . 0.9700 ?
C7 C12 . 1.396(3) ?
C7 C8 . 1.403(3) ?
C8 C9 . 1.389(3) ?
C9 C10 . 1.384(3) ?
C10 C11 . 1.367(4) ?
C10 H10 . 0.9300 ?
C11 C12 . 1.383(3) ?
C11 H11 . 0.9300 ?
C12 H12 . 0.9300 ?
C13 C14 . 1.436(3) ?
C13 C18 . 1.447(3) ?
C14 C15 . 1.380(3) ?
C15 C16 . 1.373(3) ?
C15 H15 . 0.9300 ?
C16 C17 . 1.394(3) ?
C17 C18 . 1.356(3) ?
C17 H17 . 0.9300 ?

loop_
_geom_hbond_atom_site_label_D
_geom_hbond_atom_site_label_H
_geom_hbond_atom_site_label_A
_geom_hbond_site_symmetry_A
_geom_hbond_distance_DH
_geom_hbond_distance_HA
_geom_hbond_distance_DA
_geom_hbond_angle_DHA
N1 H1A O4 2_756 0.89 2.25 3.134(2) 171
N1 H1B O2 2_656 0.89 2.28 2.828(3) 119
N1 H1B O7 2_656 0.89 1.84 2.695(2) 159
C2 H2B O3 . 0.97 2.59 3.444(3) 148
C5 H5A O7 2_656 0.97 2.59 3.287(2) 129
C10 H10 O5 1_455 0.93 2.56 3.399(3) 151
C17 H17 O1 1_655 0.93 2.50 3.348(2) 152

loop_
_geom_torsion_atom_site_label_1
_geom_torsion_atom_site_label_2
_geom_torsion_atom_site_label_3
_geom_torsion_atom_site_label_4
_geom_torsion_site_symmetry_1
_geom_torsion_site_symmetry_2
_geom_torsion_site_symmetry_3
_geom_torsion_site_symmetry_4
_geom_torsion
_geom_torsion_publ_flag
C6 N1 C2 C3 . . . . -55.7(2) ?
C7 N4 C3 C2 . . . . 169.33(18) ?
C5 N4 C3 C2 . . . . -61.0(2) ?
N1 C2 C3 N4 . . . . 57.7(2) ?
C7 N4 C5 C6 . . . . -167.66(17) ?
C3 N4 C5 C6 . . . . 61.7(2) ?
C2 N1 C6 C5 . . . . 55.3(2) ?
N4 C5 C6 N1 . . . . -57.9(2) ?
C3 N4 C7 C12 . . . . 20.8(3) ?
C5 N4 C7 C12 . . . . -107.2(2) ?
C3 N4 C7 C8 . . . . -157.64(19) ?
C5 N4 C7 C8 . . . . 74.4(2) ?
C12 C7 C8 C9 . . . . 2.4(3) ?
N4 C7 C8 C9 . . . . -179.13(18) ?
C12 C7 C8 Cl1 . . . . -175.49(17) ?
N4 C7 C8 Cl1 . . . . 3.0(3) ?
C7 C8 C9 C10 . . . . -1.2(3) ?
Cl1 C8 C9 C10 . . . . 176.69(17) ?
C7 C8 C9 Cl2 . . . . -179.03(15) ?
Cl1 C8 C9 Cl2 . . . . -1.2(2) ?
C8 C9 C10 C11 . . . . -0.8(3) ?
Cl2 C9 C10 C11 . . . . 177.11(18) ?
C9 C10 C11 C12 . . . . 1.5(4) ?
C10 C11 C12 C7 . . . . -0.2(4) ?
C8 C7 C12 C11 . . . . -1.7(3) ?
N4 C7 C12 C11 . . . . 179.9(2) ?
O7 C13 C14 C15 . . . . 180.0(2) ?
C18 C13 C14 C15 . . . . 0.4(3) ?
O7 C13 C14 N5 . . . . -0.3(3) ?
C18 C13 C14 N5 . . . . -179.80(17) ?
O2 N5 C14 C15 . . . . -169.69(19) ?
O1 N5 C14 C15 . . . . 9.6(3) ?
O2 N5 C14 C13 . . . . 10.5(3) ?
O1 N5 C14 C13 . . . . -170.20(18) ?
C13 C14 C15 C16 . . . . -1.3(3) ?
N5 C14 C15 C16 . . . . 178.92(18) ?
C14 C15 C16 C17 . . . . 1.0(3) ?
C14 C15 C16 N7 . . . . -176.60(18) ?
O6 N7 C16 C15 . . . . -7.9(3) ?
O5 N7 C16 C15 . . . . 171.0(2) ?
O6 N7 C16 C17 . . . . 174.48(19) ?
O5 N7 C16 C17 . . . . -6.6(3) ?
C15 C16 C17 C18 . . . . 0.1(3) ?
N7 C16 C17 C18 . . . . 177.69(19) ?
C16 C17 C18 C13 . . . . -1.1(3) ?
C16 C17 C18 N6 . . . . 178.99(17) ?
O7 C13 C18 C17 . . . . -178.8(2) ?
C14 C13 C18 C17 . . . . 0.8(3) ?
O7 C13 C18 N6 . . . . 1.2(3) ?
C14 C13 C18 N6 . . . . -179.27(16) ?
O4 N6 C18 C17 . . . . -103.0(2) ?
O3 N6 C18 C17 . . . . 74.9(3) ?
O4 N6 C18 C13 . . . . 77.0(2) ?
O3 N6 C18 C13 . . . . -105.0(2) ?

_cod_database_fobs_code 1561708
